data_4065220
loop_
_publ_author_name
'Chen, Chao'
'Anselment, Timo M. J.'
'Fr\"ohlich, Roland'
'Rieger, Bernhard'
'Kehr, Gerald'
'Erker, Gerhard'

_publ_section_title
;
 o-Diarylphosphinoferrocene Sulfonate Palladium Systems for Nonalternating
 Ethene--Carbon Monoxide Copolymerization
;
_journal_issue 19
_journal_name_full Organometallics
_journal_page_first 5248
_journal_paper_doi 10.1021/om200628r
_journal_volume 30
_journal_year 2011
_chemical_formula_sum 'C29 H28 Cl2 Fe N O3 P Pd S'
_chemical_formula_weight 734.70
_chemical_name_systematic
; 
 ? 
;
_space_group_IT_number 14
_symmetry_cell_setting monoclinic
_symmetry_space_group_name_Hall '-P 2ybc'
_symmetry_space_group_name_H-M 'P 1 21/c 1'
_atom_sites_solution_hydrogens geom
_atom_sites_solution_primary direct
_atom_sites_solution_secondary difmap
_audit_creation_method SHELXL-97
_cell_angle_alpha 90.00
_cell_angle_beta 102.814(2)
_cell_angle_gamma 90.00
_cell_formula_units_Z 4
_cell_length_a 17.8906(7)
_cell_length_b 9.3517(5)
_cell_length_c 17.9434(8)
_cell_measurement_reflns_used 6067
_cell_measurement_temperature 223(2)
_cell_measurement_theta_max 27.88
_cell_measurement_theta_min 0.41
_cell_volume 2927.3(2)
_computing_cell_refinement 'Collect (Nonius B.V., 1998)'
_computing_data_collection 'Collect (Nonius B.V., 1998)'
_computing_data_reduction 'Denzo-SMN (Otwinowski & Minor, 1997)'
_computing_molecular_graphics 'XP (BrukerAXS, 2000)'
_computing_publication_material 'SHELXL-97 (Sheldrick, 1997)'
_computing_structure_refinement 'SHELXL-97 (Sheldrick, 1997)'
_computing_structure_solution 'SHELXS-97 (Sheldrick, 1990)'
_diffrn_ambient_temperature 223(2)
_diffrn_measured_fraction_theta_full 0.944
_diffrn_measured_fraction_theta_max 0.944
_diffrn_measurement_device_type 'Nonius KappaCCD'
_diffrn_measurement_method '\w and \f scans'
_diffrn_radiation_monochromator graphite
_diffrn_radiation_source 'rotating anode Nonius FR591'
_diffrn_radiation_type MoK\a
_diffrn_radiation_wavelength 0.71073
_diffrn_reflns_av_R_equivalents 0.054
_diffrn_reflns_av_sigmaI/netI 0.0717
_diffrn_reflns_limit_h_max 23
_diffrn_reflns_limit_h_min -17
_diffrn_reflns_limit_k_max 12
_diffrn_reflns_limit_k_min -9
_diffrn_reflns_limit_l_max 23
_diffrn_reflns_limit_l_min -22
_diffrn_reflns_number 19908
_diffrn_reflns_theta_full 27.93
_diffrn_reflns_theta_max 27.93
_diffrn_reflns_theta_min 2.33
_exptl_absorpt_coefficient_mu 1.451
_exptl_absorpt_correction_T_max 0.9310
_exptl_absorpt_correction_T_min 0.7602
_exptl_absorpt_correction_type multi-scan
_exptl_absorpt_process_details 'SORTAV (Blessing, 1995 & 1997)'
_exptl_crystal_colour yellow
_exptl_crystal_density_diffrn 1.667
_exptl_crystal_density_method 'not measured'
_exptl_crystal_description plate
_exptl_crystal_F_000 1480
_exptl_crystal_size_max 0.20
_exptl_crystal_size_mid 0.15
_exptl_crystal_size_min 0.05
_refine_diff_density_max 1.318
_refine_diff_density_min -1.265
_refine_diff_density_rms 0.135
_refine_ls_extinction_method none
_refine_ls_goodness_of_fit_ref 1.050
_refine_ls_hydrogen_treatment constr
_refine_ls_matrix_type full
_refine_ls_number_parameters 346
_refine_ls_number_reflns 6629
_refine_ls_number_restraints 7
_refine_ls_restrained_S_all 1.052
_refine_ls_R_factor_all 0.1120
_refine_ls_R_factor_gt 0.0767
_refine_ls_shift/su_max 0.000
_refine_ls_shift/su_mean 0.000
_refine_ls_structure_factor_coef Fsqd
_refine_ls_weighting_details 'calc w=1/[\s^2^(Fo^2^)+(0.0640P)^2^+21.9975P] where P=(Fo^2^+2Fc^2^)/3'
_refine_ls_weighting_scheme calc
_refine_ls_wR_factor_gt 0.1711
_refine_ls_wR_factor_ref 0.1905
_reflns_number_gt 4831
_reflns_number_total 6629
_reflns_threshold_expression >2sigma(I)
_cod_data_source_file om200628r_si_002.cif
_cod_data_source_block erk4679
_cod_original_sg_symbol_H-M P21/c
_cod_database_code 4065220

loop_
_symmetry_equiv_pos_as_xyz
'x, y, z'
'-x, y+1/2, -z+1/2'
'-x, -y, -z'
'x, -y-1/2, z-1/2'

loop_
_atom_site_label
_atom_site_type_symbol
_atom_site_fract_x
_atom_site_fract_y
_atom_site_fract_z
_atom_site_U_iso_or_equiv
_atom_site_adp_type
_atom_site_occupancy
_atom_site_symmetry_multiplicity
_atom_site_calc_flag
_atom_site_refinement_flags
_atom_site_disorder_assembly
_atom_site_disorder_group
Fe Fe 0.26105(6) 0.36252(12) 0.45641(6) 0.0374(3) Uani 1 1 d . . .
C1 C 0.1820(5) 0.5149(11) 0.4668(6) 0.061(3) Uani 1 1 d . . .
H1 H 0.1760 0.6039 0.4416 0.074 Uiso 1 1 d R . .
C2 C 0.1448(5) 0.3876(11) 0.4351(5) 0.057(2) Uani 1 1 d . . .
H2 H 0.1109 0.3805 0.3870 0.069 Uiso 1 1 d R . .
C3 C 0.1683(6) 0.2769(11) 0.4901(6) 0.064(3) Uani 1 1 d . . .
H3 H 0.1544 0.1803 0.4820 0.076 Uiso 1 1 d R . .
C4 C 0.2196(6) 0.3375(13) 0.5535(5) 0.069(3) Uani 1 1 d . . .
H4 H 0.2413 0.2882 0.5989 0.083 Uiso 1 1 d R . .
C5 C 0.2289(6) 0.4819(12) 0.5398(5) 0.063(3) Uani 1 1 d . . .
H5 H 0.2588 0.5507 0.5713 0.076 Uiso 1 1 d R . .
C10 C 0.3352(4) 0.4513(7) 0.4003(4) 0.0329(15) Uani 1 1 d . . .
C11 C 0.3769(4) 0.3813(8) 0.4694(4) 0.0390(16) Uani 1 1 d . . .
H11 H 0.4132 0.4247 0.5090 0.047 Uiso 1 1 d R . .
C12 C 0.3562(5) 0.2361(9) 0.4639(4) 0.0440(18) Uani 1 1 d . . .
H12 H 0.3738 0.1670 0.5019 0.053 Uiso 1 1 d R . .
C13 C 0.3025(5) 0.2122(8) 0.3941(4) 0.0441(18) Uani 1 1 d . . .
H13 H 0.2799 0.1235 0.3778 0.053 Uiso 1 1 d R . .
C14 C 0.2894(4) 0.3444(7) 0.3543(4) 0.0362(16) Uani 1 1 d . . .
S1 S 0.22879(12) 0.3651(2) 0.26308(10) 0.0394(4) Uani 1 1 d . . .
O1 O 0.1854(3) 0.4980(5) 0.2688(3) 0.0401(12) Uani 1 1 d . . .
O2 O 0.1789(4) 0.2430(6) 0.2507(3) 0.0550(15) Uani 1 1 d . . .
O3 O 0.2790(3) 0.3800(6) 0.2099(3) 0.0512(14) Uani 1 1 d . . .
Pd Pd 0.24857(3) 0.69848(6) 0.27503(3) 0.03527(17) Uani 1 1 d . . .
N15 N 0.1626(4) 0.7660(8) 0.1798(4) 0.0452(16) Uani 1 1 d . . .
C16 C 0.1273(6) 0.8929(10) 0.1737(6) 0.061(2) Uani 1 1 d . . .
H16 H 0.1435 0.9624 0.2119 0.074 Uiso 1 1 d R . .
C17 C 0.0687(6) 0.9283(14) 0.1132(7) 0.076(3) Uani 1 1 d . . .
H17 H 0.0462 1.0190 0.1137 0.091 Uiso 1 1 d R . .
C18 C 0.0467(6) 0.8311(16) 0.0558(7) 0.085(4) Uani 1 1 d . . .
H18 H 0.0062 0.8556 0.0146 0.102 Uiso 1 1 d R . .
C19 C 0.0826(6) 0.7018(12) 0.0608(5) 0.069(3) Uani 1 1 d . . .
H19 H 0.0679 0.6333 0.0217 0.083 Uiso 1 1 d R . .
C20 C 0.1395(5) 0.6698(11) 0.1232(5) 0.059(2) Uani 1 1 d . . .
H20 H 0.1633 0.5797 0.1283 0.070 Uiso 1 1 d R . .
C21 C 0.3043(5) 0.8877(9) 0.2719(5) 0.049(2) Uani 1 1 d . . .
H21A H 0.3411 0.8801 0.2398 0.074 Uiso 1 1 d R . .
H21B H 0.3304 0.9136 0.3236 0.074 Uiso 1 1 d R . .
H21C H 0.2669 0.9606 0.2513 0.074 Uiso 1 1 d R . .
P1 P 0.34311(11) 0.63603(19) 0.37285(9) 0.0319(4) Uani 1 1 d . . .
C31 C 0.3514(5) 0.7390(8) 0.4609(4) 0.0377(16) Uani 1 1 d . . .
C32 C 0.2913(5) 0.8288(8) 0.4680(5) 0.0459(19) Uani 1 1 d . . .
H32 H 0.2498 0.8381 0.4258 0.055 Uiso 1 1 d R . .
C33 C 0.2924(6) 0.8981(9) 0.5358(5) 0.055(2) Uani 1 1 d . . .
H33 H 0.2533 0.9628 0.5394 0.066 Uiso 1 1 d R . .
C34 C 0.3522(7) 0.8792(9) 0.5985(5) 0.063(3) Uani 1 1 d . . .
H34 H 0.3508 0.9208 0.6461 0.076 Uiso 1 1 d R . .
C35 C 0.4130(6) 0.7955(10) 0.5922(5) 0.060(2) Uani 1 1 d . . .
H35 H 0.4550 0.7850 0.6340 0.072 Uiso 1 1 d R . .
C36 C 0.4132(5) 0.7237(9) 0.5236(4) 0.049(2) Uani 1 1 d . . .
H36 H 0.4554 0.6683 0.5184 0.059 Uiso 1 1 d R . .
C41 C 0.4382(4) 0.6419(8) 0.3508(4) 0.0349(15) Uani 1 1 d . . .
C42 C 0.4864(5) 0.7594(8) 0.3663(4) 0.0425(17) Uani 1 1 d . . .
H42 H 0.4710 0.8394 0.3910 0.051 Uiso 1 1 d R . .
C43 C 0.5541(5) 0.7607(9) 0.3427(4) 0.0458(19) Uani 1 1 d . . .
H43 H 0.5880 0.8373 0.3580 0.055 Uiso 1 1 d R . .
C44 C 0.5752(5) 0.6495(10) 0.3029(4) 0.049(2) Uani 1 1 d . . .
H44 H 0.6189 0.6536 0.2822 0.059 Uiso 1 1 d R . .
C45 C 0.5284(5) 0.5313(11) 0.2875(5) 0.056(2) Uani 1 1 d . . .
H45 H 0.5421 0.4521 0.2611 0.067 Uiso 1 1 d R . .
C46 C 0.4602(5) 0.5287(9) 0.3101(4) 0.0435(18) Uani 1 1 d . . .
H46 H 0.4278 0.4489 0.2990 0.052 Uiso 1 1 d R . .
C50A C -0.0090(7) -0.1121(8) 0.3142(9) 0.122(5) Uiso 0.711(9) 1 d PD A 1
H50A H -0.0392 -0.1105 0.2615 0.147 Uiso 0.711(9) 1 calc PR A 1
H50B H -0.0444 -0.1144 0.3488 0.147 Uiso 0.711(9) 1 calc PR A 1
Cl1A Cl 0.0521(4) -0.2665(7) 0.3293(4) 0.123(2) Uiso 0.711(9) 1 d PD A 1
Cl2A Cl 0.0509(5) 0.0433(9) 0.3327(5) 0.155(3) Uiso 0.711(9) 1 d PD A 1
C50B C -0.0090(7) -0.1121(8) 0.3142(9) 0.122(5) Uiso 0.289(9) 1 d PD A 2
H50C H -0.0452 -0.0533 0.2778 0.147 Uiso 0.289(9) 1 calc PR A 2
H50D H 0.0058 -0.1949 0.2873 0.147 Uiso 0.289(9) 1 calc PR A 2
Cl1B Cl -0.0508(8) -0.1686(16) 0.3930(8) 0.121(6) Uiso 0.289(9) 1 d PD A 2
Cl2B Cl 0.0747(8) -0.009(2) 0.3599(10) 0.130(6) Uiso 0.289(9) 1 d PD A 2

loop_
_atom_site_aniso_label
_atom_site_aniso_U_11
_atom_site_aniso_U_22
_atom_site_aniso_U_33
_atom_site_aniso_U_23
_atom_site_aniso_U_13
_atom_site_aniso_U_12
Fe 0.0443(6) 0.0409(6) 0.0301(5) 0.0062(4) 0.0150(4) -0.0002(5)
C1 0.059(6) 0.070(6) 0.066(6) 0.011(5) 0.038(5) 0.017(5)
C2 0.037(5) 0.088(7) 0.045(5) 0.019(5) 0.006(4) -0.009(4)
C3 0.060(6) 0.059(6) 0.082(7) 0.019(5) 0.038(5) -0.004(5)
C4 0.067(6) 0.111(9) 0.039(5) 0.028(5) 0.032(4) 0.010(6)
C5 0.064(6) 0.080(7) 0.057(5) -0.018(5) 0.038(5) -0.006(5)
C10 0.038(4) 0.032(4) 0.030(3) 0.000(3) 0.010(3) 0.001(3)
C11 0.036(4) 0.045(4) 0.036(4) 0.004(3) 0.010(3) -0.001(3)
C12 0.050(5) 0.041(4) 0.042(4) 0.009(3) 0.013(3) 0.005(4)
C13 0.061(5) 0.032(4) 0.042(4) 0.004(3) 0.020(4) 0.003(4)
C14 0.048(4) 0.029(3) 0.035(4) 0.002(3) 0.016(3) 0.003(3)
S1 0.0499(12) 0.0399(10) 0.0290(8) -0.0025(7) 0.0098(8) -0.0044(8)
O1 0.044(3) 0.037(3) 0.039(3) 0.003(2) 0.010(2) 0.002(2)
O2 0.063(4) 0.048(3) 0.049(3) 0.001(3) 0.001(3) -0.015(3)
O3 0.064(4) 0.061(4) 0.033(3) -0.004(2) 0.021(3) -0.001(3)
Pd 0.0424(3) 0.0360(3) 0.0297(3) 0.0035(2) 0.0129(2) 0.0043(3)
N15 0.043(4) 0.053(4) 0.042(3) 0.017(3) 0.014(3) 0.002(3)
C16 0.063(6) 0.056(6) 0.072(6) 0.025(5) 0.029(5) 0.018(5)
C17 0.064(7) 0.095(9) 0.075(7) 0.046(7) 0.027(6) 0.031(6)
C18 0.057(6) 0.127(11) 0.070(7) 0.054(8) 0.010(5) 0.013(7)
C19 0.074(7) 0.077(7) 0.050(5) 0.018(5) 0.004(5) 0.000(6)
C20 0.059(6) 0.071(6) 0.042(5) 0.013(4) 0.003(4) 0.003(5)
C21 0.058(5) 0.044(5) 0.050(5) 0.005(4) 0.020(4) -0.006(4)
P1 0.0403(10) 0.0339(9) 0.0243(8) 0.0007(7) 0.0129(7) 0.0012(8)
C31 0.054(5) 0.030(4) 0.034(4) -0.003(3) 0.020(3) -0.004(3)
C32 0.061(5) 0.038(4) 0.045(4) -0.001(3) 0.025(4) -0.003(4)
C33 0.079(7) 0.040(5) 0.059(5) -0.008(4) 0.044(5) 0.000(4)
C34 0.118(9) 0.043(5) 0.040(5) -0.013(4) 0.041(5) -0.020(5)
C35 0.094(7) 0.058(6) 0.029(4) -0.009(4) 0.013(4) -0.008(5)
C36 0.055(5) 0.057(5) 0.034(4) -0.004(3) 0.009(3) -0.009(4)
C41 0.041(4) 0.036(4) 0.029(3) 0.004(3) 0.010(3) 0.002(3)
C42 0.056(5) 0.035(4) 0.040(4) 0.000(3) 0.018(4) -0.001(4)
C43 0.047(5) 0.046(5) 0.043(4) 0.009(3) 0.008(3) -0.008(4)
C44 0.045(5) 0.062(5) 0.043(4) 0.005(4) 0.018(4) -0.003(4)
C45 0.051(5) 0.068(6) 0.058(5) -0.016(4) 0.030(4) -0.007(5)
C46 0.045(5) 0.048(5) 0.041(4) -0.010(3) 0.017(3) -0.005(4)

loop_
_atom_type_symbol
_atom_type_description
_atom_type_scat_dispersion_real
_atom_type_scat_dispersion_imag
_atom_type_scat_source
C C 0.0033 0.0016 'International Tables Vol C Tables 4.2.6.8 and 6.1.1.4'
H H 0.0000 0.0000 'International Tables Vol C Tables 4.2.6.8 and 6.1.1.4'
N N 0.0061 0.0033 'International Tables Vol C Tables 4.2.6.8 and 6.1.1.4'
O O 0.0106 0.0060 'International Tables Vol C Tables 4.2.6.8 and 6.1.1.4'
P P 0.1023 0.0942 'International Tables Vol C Tables 4.2.6.8 and 6.1.1.4'
S S 0.1246 0.1234 'International Tables Vol C Tables 4.2.6.8 and 6.1.1.4'
Cl Cl 0.1484 0.1585 'International Tables Vol C Tables 4.2.6.8 and 6.1.1.4'
Fe Fe 0.3463 0.8444 'International Tables Vol C Tables 4.2.6.8 and 6.1.1.4'
Pd Pd -0.9988 1.0072 'International Tables Vol C Tables 4.2.6.8 and 6.1.1.4'

loop_
_geom_angle_atom_site_label_1
_geom_angle_atom_site_label_2
_geom_angle_atom_site_label_3
_geom_angle
C10 Fe C14 41.7(3)
C10 Fe C13 69.5(3)
C14 Fe C13 41.1(3)
C10 Fe C11 42.0(3)
C14 Fe C11 69.9(3)
C13 Fe C11 68.8(3)
C10 Fe C2 128.0(3)
C14 Fe C2 106.9(3)
C13 Fe C2 117.1(4)
C11 Fe C2 167.8(4)
C10 Fe C1 107.7(3)
C14 Fe C1 117.4(3)
C13 Fe C1 151.0(4)
C11 Fe C1 129.4(4)
C2 Fe C1 40.6(4)
C10 Fe C5 117.6(4)
C14 Fe C5 151.4(4)
C13 Fe C5 166.6(4)
C11 Fe C5 108.2(4)
C2 Fe C5 68.6(4)
C1 Fe C5 40.7(4)
C10 Fe C3 166.9(4)
C14 Fe C3 128.2(4)
C13 Fe C3 108.0(4)
C11 Fe C3 150.2(3)
C2 Fe C3 40.8(4)
C1 Fe C3 67.9(4)
C5 Fe C3 67.8(4)
C10 Fe C4 150.9(4)
C14 Fe C4 166.9(4)
C13 Fe C4 129.2(4)
C11 Fe C4 117.5(4)
C2 Fe C4 68.1(4)
C1 Fe C4 67.3(4)
C5 Fe C4 39.6(4)
C3 Fe C4 40.3(4)
C10 Fe C12 69.0(3)
C14 Fe C12 68.8(3)
C13 Fe C12 40.6(3)
C11 Fe C12 40.1(3)
C2 Fe C12 150.9(4)
C1 Fe C12 167.4(4)
C5 Fe C12 129.0(4)
C3 Fe C12 118.0(4)
C4 Fe C12 109.2(4)
C2 C1 C5 108.3(9)
C2 C1 Fe 69.6(5)
C5 C1 Fe 69.7(5)
C2 C1 H1 123.9
C5 C1 H1 127.8
Fe C1 H1 125.5
C1 C2 C3 107.0(8)
C1 C2 Fe 69.8(5)
C3 C2 Fe 69.9(5)
C1 C2 H2 125.1
C3 C2 H2 127.9
Fe C2 H2 125.9
C4 C3 C2 107.7(9)
C4 C3 Fe 70.0(5)
C2 C3 Fe 69.3(5)
C4 C3 H3 127.8
C2 C3 H3 124.3
Fe C3 H3 122.3
C5 C4 C3 109.3(9)
C5 C4 Fe 70.0(5)
C3 C4 Fe 69.8(5)
C5 C4 H4 125.8
C3 C4 H4 124.8
Fe C4 H4 129.3
C4 C5 C1 107.7(9)
C4 C5 Fe 70.3(5)
C1 C5 Fe 69.5(5)
C4 C5 H5 129.2
C1 C5 H5 123.1
Fe C5 H5 126.7
C14 C10 C11 107.3(6)
C14 C10 P1 125.4(5)
C11 C10 P1 127.2(5)
C14 C10 Fe 69.2(4)
C11 C10 Fe 70.0(4)
P1 C10 Fe 129.0(4)
C12 C11 C10 107.3(6)
C12 C11 Fe 70.3(4)
C10 C11 Fe 67.9(4)
C12 C11 H11 126.7
C10 C11 H11 125.9
Fe C11 H11 129.5
C11 C12 C13 109.4(7)
C11 C12 Fe 69.5(4)
C13 C12 Fe 69.1(4)
C11 C12 H12 124.9
C13 C12 H12 125.7
Fe C12 H12 125.5
C12 C13 C14 108.1(7)
C12 C13 Fe 70.4(4)
C14 C13 Fe 68.6(4)
C12 C13 H13 125.1
C14 C13 H13 126.9
Fe C13 H13 126.6
C13 C14 C10 108.0(6)
C13 C14 S1 124.1(6)
C10 C14 S1 127.9(5)
C13 C14 Fe 70.3(4)
C10 C14 Fe 69.1(4)
S1 C14 Fe 127.5(4)
O2 S1 O3 115.3(4)
O2 S1 O1 111.2(4)
O3 S1 O1 112.0(3)
O2 S1 C14 106.8(3)
O3 S1 C14 106.1(4)
O1 S1 C14 104.6(3)
S1 O1 Pd 116.9(3)
C21 Pd N15 89.5(3)
C21 Pd O1 175.5(3)
N15 Pd O1 86.5(2)
C21 Pd P1 87.6(3)
N15 Pd P1 176.86(18)
O1 Pd P1 96.28(14)
C16 N15 C20 118.0(8)
C16 N15 Pd 125.0(7)
C20 N15 Pd 116.9(6)
N15 C16 C17 122.8(11)
N15 C16 H16 119.4
C17 C16 H16 117.8
C18 C17 C16 118.6(11)
C18 C17 H17 123.8
C16 C17 H17 117.6
C19 C18 C17 119.2(10)
C19 C18 H18 122.5
C17 C18 H18 118.3
C18 C19 C20 120.1(11)
C18 C19 H19 120.3
C20 C19 H19 119.6
N15 C20 C19 121.2(10)
N15 C20 H20 118.0
C19 C20 H20 120.9
Pd C21 H21A 110.7
Pd C21 H21B 108.9
H21A C21 H21B 109.9
Pd C21 H21C 108.7
H21A C21 H21C 109.1
H21B C21 H21C 109.5
C10 P1 C31 105.3(3)
C10 P1 C41 102.7(3)
C31 P1 C41 105.7(3)
C10 P1 Pd 111.9(2)
C31 P1 Pd 116.4(3)
C41 P1 Pd 113.6(2)
C32 C31 C36 118.5(7)
C32 C31 P1 118.7(6)
C36 C31 P1 122.6(6)
C33 C32 C31 120.4(8)
C33 C32 H32 121.4
C31 C32 H32 118.1
C32 C33 C34 121.1(9)
C32 C33 H33 120.1
C34 C33 H33 118.8
C35 C34 C33 119.5(8)
C35 C34 H34 119.6
C33 C34 H34 120.8
C34 C35 C36 120.3(9)
C34 C35 H35 120.2
C36 C35 H35 119.5
C31 C36 C35 120.1(9)
C31 C36 H36 119.1
C35 C36 H36 120.7
C42 C41 C46 118.2(7)
C42 C41 P1 123.2(6)
C46 C41 P1 118.4(6)
C43 C42 C41 119.9(7)
C43 C42 H42 120.7
C41 C42 H42 119.3
C44 C43 C42 121.5(8)
C44 C43 H43 119.9
C42 C43 H43 118.4
C43 C44 C45 119.4(8)
C43 C44 H44 122.0
C45 C44 H44 118.5
C46 C45 C44 119.8(8)
C46 C45 H45 119.0
C44 C45 H45 121.2
C45 C46 C41 121.1(8)
C45 C46 H46 120.0
C41 C46 H46 118.8
Cl2A C50A Cl1A 107.7(8)
Cl2A C50A H50A 110.2
Cl1A C50A H50A 110.2
Cl2A C50A H50B 110.2
Cl1A C50A H50B 110.2
H50A C50A H50B 108.5

loop_
_geom_bond_atom_site_label_1
_geom_bond_atom_site_label_2
_geom_bond_distance
Fe C10 2.013(7)
Fe C14 2.014(7)
Fe C13 2.036(8)
Fe C11 2.042(7)
Fe C2 2.042(8)
Fe C1 2.045(9)
Fe C5 2.048(8)
Fe C3 2.050(9)
Fe C4 2.052(8)
Fe C12 2.053(8)
C1 C2 1.419(14)
C1 C5 1.424(14)
C1 H1 0.9413
C2 C3 1.427(13)
C2 H2 0.9420
C3 C4 1.412(14)
C3 H3 0.9403
C4 C5 1.390(15)
C4 H4 0.9426
C5 H5 0.9406
C10 C14 1.432(10)
C10 C11 1.454(10)
C10 P1 1.810(7)
C11 C12 1.405(11)
C11 H11 0.9408
C12 C13 1.418(11)
C12 H12 0.9419
C13 C14 1.421(10)
C13 H13 0.9402
C14 S1 1.762(7)
S1 O2 1.436(6)
S1 O3 1.455(5)
S1 O1 1.481(5)
O1 Pd 2.179(5)
Pd C21 2.038(8)
Pd N15 2.126(6)
Pd P1 2.2284(19)
N15 C16 1.337(11)
N15 C20 1.350(11)
C16 C17 1.373(14)
C16 H16 0.9421
C17 C18 1.364(17)
C17 H17 0.9395
C18 C19 1.363(16)
C18 H18 0.9405
C19 C20 1.370(12)
C19 H19 0.9422
C20 H20 0.9396
C21 H21A 0.9689
C21 H21B 0.9730
C21 H21C 0.9690
P1 C31 1.827(7)
P1 C41 1.831(7)
C31 C32 1.391(11)
C31 C36 1.400(11)
C32 C33 1.376(11)
C32 H32 0.9405
C33 C34 1.382(14)
C33 H33 0.9376
C34 C35 1.365(14)
C34 H34 0.9432
C35 C36 1.403(11)
C35 H35 0.9405
C36 H36 0.9371
C41 C42 1.387(11)
C41 C46 1.392(10)
C42 C43 1.368(11)
C42 H42 0.9405
C43 C44 1.363(12)
C43 H43 0.9389
C44 C45 1.377(12)
C44 H44 0.9372
C45 C46 1.368(11)
C45 H45 0.9408
C46 H46 0.9389
C50A Cl2A 1.793(10)
C50A Cl1A 1.795(10)
C50A H50A 0.9800
C50A H50B 0.9800

loop_
_geom_torsion_atom_site_label_1
_geom_torsion_atom_site_label_2
_geom_torsion_atom_site_label_3
_geom_torsion_atom_site_label_4
_geom_torsion
C10 Fe C1 C2 128.3(5)
C14 Fe C1 C2 84.2(6)
C13 Fe C1 C2 48.9(9)
C11 Fe C1 C2 170.0(5)
C5 Fe C1 C2 -119.7(8)
C3 Fe C1 C2 -38.6(5)
C4 Fe C1 C2 -82.3(6)
C12 Fe C1 C2 -159.1(14)
C10 Fe C1 C5 -112.0(6)
C14 Fe C1 C5 -156.1(6)
C13 Fe C1 C5 168.6(7)
C11 Fe C1 C5 -70.4(7)
C2 Fe C1 C5 119.7(8)
C3 Fe C1 C5 81.1(6)
C4 Fe C1 C5 37.4(6)
C12 Fe C1 C5 -39.4(18)
C5 C1 C2 C3 1.1(10)
Fe C1 C2 C3 60.3(6)
C5 C1 C2 Fe -59.2(6)
C10 Fe C2 C1 -71.4(6)
C14 Fe C2 C1 -112.6(5)
C13 Fe C2 C1 -155.7(5)
C11 Fe C2 C1 -39.4(18)
C5 Fe C2 C1 37.5(6)
C3 Fe C2 C1 117.8(8)
C4 Fe C2 C1 80.3(6)
C12 Fe C2 C1 170.8(6)
C10 Fe C2 C3 170.8(6)
C14 Fe C2 C3 129.6(6)
C13 Fe C2 C3 86.4(6)
C11 Fe C2 C3 -157.2(14)
C1 Fe C2 C3 -117.8(8)
C5 Fe C2 C3 -80.3(7)
C4 Fe C2 C3 -37.5(6)
C12 Fe C2 C3 52.9(9)
C1 C2 C3 C4 -0.6(10)
Fe C2 C3 C4 59.6(6)
C1 C2 C3 Fe -60.2(6)
C10 Fe C3 C4 -153.1(14)
C14 Fe C3 C4 171.2(6)
C13 Fe C3 C4 130.1(6)
C11 Fe C3 C4 51.5(10)
C2 Fe C3 C4 -119.0(9)
C1 Fe C3 C4 -80.5(7)
C5 Fe C3 C4 -36.4(6)
C12 Fe C3 C4 87.1(7)
C10 Fe C3 C2 -34.1(19)
C14 Fe C3 C2 -69.8(7)
C13 Fe C3 C2 -110.9(6)
C11 Fe C3 C2 170.5(7)
C1 Fe C3 C2 38.4(6)
C5 Fe C3 C2 82.6(7)
C4 Fe C3 C2 119.0(9)
C12 Fe C3 C2 -153.9(6)
C2 C3 C4 C5 -0.2(11)
Fe C3 C4 C5 59.1(6)
C2 C3 C4 Fe -59.2(6)
C10 Fe C4 C5 47.4(10)
C14 Fe C4 C5 -152.3(14)
C13 Fe C4 C5 169.7(6)
C11 Fe C4 C5 85.5(7)
C2 Fe C4 C5 -82.5(7)
C1 Fe C4 C5 -38.4(6)
C3 Fe C4 C5 -120.5(9)
C12 Fe C4 C5 128.6(6)
C10 Fe C4 C3 167.9(6)
C14 Fe C4 C3 -31.8(19)
C13 Fe C4 C3 -69.8(7)
C11 Fe C4 C3 -154.0(6)
C2 Fe C4 C3 38.0(6)
C1 Fe C4 C3 82.1(6)
C5 Fe C4 C3 120.5(9)
C12 Fe C4 C3 -110.9(6)
C3 C4 C5 C1 0.9(10)
Fe C4 C5 C1 59.8(6)
C3 C4 C5 Fe -58.9(7)
C2 C1 C5 C4 -1.2(10)
Fe C1 C5 C4 -60.3(6)
C2 C1 C5 Fe 59.1(6)
C10 Fe C5 C4 -156.2(6)
C14 Fe C5 C4 167.3(7)
C13 Fe C5 C4 -36.9(19)
C11 Fe C5 C4 -111.5(6)
C2 Fe C5 C4 81.1(7)
C1 Fe C5 C4 118.5(9)
C3 Fe C5 C4 37.0(6)
C12 Fe C5 C4 -71.8(7)
C10 Fe C5 C1 85.3(6)
C14 Fe C5 C1 48.8(10)
C13 Fe C5 C1 -155.5(15)
C11 Fe C5 C1 130.0(6)
C2 Fe C5 C1 -37.4(6)
C3 Fe C5 C1 -81.5(6)
C4 Fe C5 C1 -118.5(9)
C12 Fe C5 C1 169.7(5)
C13 Fe C10 C14 37.8(4)
C11 Fe C10 C14 118.4(6)
C2 Fe C10 C14 -71.2(6)
C1 Fe C10 C14 -111.6(5)
C5 Fe C10 C14 -154.7(5)
C3 Fe C10 C14 -43.5(17)
C4 Fe C10 C14 173.4(7)
C12 Fe C10 C14 81.3(5)
C14 Fe C10 C11 -118.4(6)
C13 Fe C10 C11 -80.7(5)
C2 Fe C10 C11 170.3(5)
C1 Fe C10 C11 129.9(5)
C5 Fe C10 C11 86.9(5)
C3 Fe C10 C11 -162.0(15)
C4 Fe C10 C11 55.0(9)
C12 Fe C10 C11 -37.1(4)
C14 Fe C10 P1 119.3(7)
C13 Fe C10 P1 157.0(6)
C11 Fe C10 P1 -122.3(7)
C2 Fe C10 P1 48.0(7)
C1 Fe C10 P1 7.6(6)
C5 Fe C10 P1 -35.4(6)
C3 Fe C10 P1 75.7(17)
C4 Fe C10 P1 -67.3(9)
C12 Fe C10 P1 -159.4(6)
C14 C10 C11 C12 0.2(8)
P1 C10 C11 C12 -176.0(5)
Fe C10 C11 C12 59.6(5)
C14 C10 C11 Fe -59.4(5)
P1 C10 C11 Fe 124.4(6)
C10 Fe C11 C12 -119.0(6)
C14 Fe C11 C12 -80.6(5)
C13 Fe C11 C12 -36.5(4)
C2 Fe C11 C12 -157.7(15)
C1 Fe C11 C12 169.9(5)
C5 Fe C11 C12 129.6(5)
C3 Fe C11 C12 52.9(9)
C4 Fe C11 C12 87.7(6)
C14 Fe C11 C10 38.5(4)
C13 Fe C11 C10 82.5(4)
C2 Fe C11 C10 -38.7(17)
C1 Fe C11 C10 -71.0(6)
C5 Fe C11 C10 -111.3(5)
C3 Fe C11 C10 171.9(7)
C4 Fe C11 C10 -153.3(5)
C12 Fe C11 C10 119.0(6)
C10 C11 C12 C13 -0.4(9)
Fe C11 C12 C13 57.6(6)
C10 C11 C12 Fe -58.1(5)
C10 Fe C12 C11 38.8(4)
C14 Fe C12 C11 83.6(5)
C13 Fe C12 C11 121.4(6)
C2 Fe C12 C11 170.5(6)
C1 Fe C12 C11 -38.1(17)
C5 Fe C12 C11 -70.3(6)
C3 Fe C12 C11 -153.3(5)
C4 Fe C12 C11 -110.2(5)
C10 Fe C12 C13 -82.6(5)
C14 Fe C12 C13 -37.8(4)
C11 Fe C12 C13 -121.4(6)
C2 Fe C12 C13 49.0(8)
C1 Fe C12 C13 -159.5(14)
C5 Fe C12 C13 168.3(5)
C3 Fe C12 C13 85.3(6)
C4 Fe C12 C13 128.4(5)
C11 C12 C13 C14 0.5(9)
Fe C12 C13 C14 58.4(5)
C11 C12 C13 Fe -57.9(6)
C10 Fe C13 C12 81.3(5)
C14 Fe C13 C12 119.6(7)
C11 Fe C13 C12 36.2(4)
C2 Fe C13 C12 -155.6(5)
C1 Fe C13 C12 170.9(7)
C5 Fe C13 C12 -43.0(18)
C3 Fe C13 C12 -112.3(5)
C4 Fe C13 C12 -72.7(6)
C10 Fe C13 C14 -38.3(4)
C11 Fe C13 C14 -83.4(5)
C2 Fe C13 C14 84.8(5)
C1 Fe C13 C14 51.3(9)
C5 Fe C13 C14 -162.6(15)
C3 Fe C13 C14 128.1(5)
C4 Fe C13 C14 167.8(5)
C12 Fe C13 C14 -119.6(7)
C12 C13 C14 C10 -0.4(9)
Fe C13 C14 C10 59.1(5)
C12 C13 C14 S1 177.9(6)
Fe C13 C14 S1 -122.5(6)
C12 C13 C14 Fe -59.5(5)
C11 C10 C14 C13 0.2(8)
P1 C10 C14 C13 176.4(5)
Fe C10 C14 C13 -59.8(5)
C11 C10 C14 S1 -178.1(5)
P1 C10 C14 S1 -1.9(10)
Fe C10 C14 S1 121.9(6)
C11 C10 C14 Fe 59.9(5)
P1 C10 C14 Fe -123.8(6)
C10 Fe C14 C13 119.2(6)
C11 Fe C14 C13 80.4(5)
C2 Fe C14 C13 -112.1(5)
C1 Fe C14 C13 -154.8(5)
C5 Fe C14 C13 171.7(7)
C3 Fe C14 C13 -72.3(6)
C4 Fe C14 C13 -46.5(17)
C12 Fe C14 C13 37.4(5)
C13 Fe C14 C10 -119.2(6)
C11 Fe C14 C10 -38.8(4)
C2 Fe C14 C10 128.7(5)
C1 Fe C14 C10 86.1(5)
C5 Fe C14 C10 52.5(9)
C3 Fe C14 C10 168.6(5)
C4 Fe C14 C10 -165.7(15)
C12 Fe C14 C10 -81.8(5)
C10 Fe C14 S1 -122.4(7)
C13 Fe C14 S1 118.4(7)
C11 Fe C14 S1 -161.2(6)
C2 Fe C14 S1 6.3(6)
C1 Fe C14 S1 -36.3(6)
C5 Fe C14 S1 -69.9(9)
C3 Fe C14 S1 46.2(7)
C4 Fe C14 S1 71.9(17)
C12 Fe C14 S1 155.8(6)
C13 C14 S1 O2 18.9(8)
C10 C14 S1 O2 -163.0(7)
Fe C14 S1 O2 -71.4(5)
C13 C14 S1 O3 -104.6(7)
C10 C14 S1 O3 73.4(7)
Fe C14 S1 O3 165.1(4)
C13 C14 S1 O1 136.9(6)
C10 C14 S1 O1 -45.1(7)
Fe C14 S1 O1 46.5(5)
O2 S1 O1 Pd -173.5(3)
O3 S1 O1 Pd -42.9(4)
C14 S1 O1 Pd 71.6(4)
S1 O1 Pd C21 98(4)
S1 O1 Pd N15 125.6(3)
S1 O1 Pd P1 -53.0(3)
C21 Pd N15 C16 -48.5(7)
O1 Pd N15 C16 133.6(7)
P1 Pd N15 C16 -72(4)
C21 Pd N15 C20 135.1(6)
O1 Pd N15 C20 -42.7(6)
P1 Pd N15 C20 111(4)
C20 N15 C16 C17 0.5(13)
Pd N15 C16 C17 -175.8(7)
N15 C16 C17 C18 -1.5(15)
C16 C17 C18 C19 0.8(16)
C17 C18 C19 C20 0.9(16)
C16 N15 C20 C19 1.3(13)
Pd N15 C20 C19 177.8(7)
C18 C19 C20 N15 -2.0(15)
C14 C10 P1 C31 144.4(6)
C11 C10 P1 C31 -40.1(7)
Fe C10 P1 C31 53.6(5)
C14 C10 P1 C41 -105.2(6)
C11 C10 P1 C41 70.3(7)
Fe C10 P1 C41 164.0(4)
C14 C10 P1 Pd 17.1(7)
C11 C10 P1 Pd -167.4(6)
Fe C10 P1 Pd -73.8(5)
C21 Pd P1 C10 -172.7(3)
N15 Pd P1 C10 -149(4)
O1 Pd P1 C10 5.1(3)
C21 Pd P1 C31 66.1(4)
N15 Pd P1 C31 90(4)
O1 Pd P1 C31 -116.1(3)
C21 Pd P1 C41 -56.9(4)
N15 Pd P1 C41 -33(4)
O1 Pd P1 C41 120.9(3)
C10 P1 C31 C32 -111.9(6)
C41 P1 C31 C32 139.8(6)
Pd P1 C31 C32 12.7(7)
C10 P1 C31 C36 63.5(7)
C41 P1 C31 C36 -44.8(7)
Pd P1 C31 C36 -172.0(6)
C36 C31 C32 C33 -1.4(11)
P1 C31 C32 C33 174.2(6)
C31 C32 C33 C34 -0.8(13)
C32 C33 C34 C35 3.0(13)
C33 C34 C35 C36 -2.9(14)
C32 C31 C36 C35 1.4(12)
P1 C31 C36 C35 -173.9(6)
C34 C35 C36 C31 0.7(13)
C10 P1 C41 C42 -144.3(6)
C31 P1 C41 C42 -34.2(7)
Pd P1 C41 C42 94.6(6)
C10 P1 C41 C46 41.8(6)
C31 P1 C41 C46 152.0(6)
Pd P1 C41 C46 -79.3(6)
C46 C41 C42 C43 -0.9(11)
P1 C41 C42 C43 -174.8(6)
C41 C42 C43 C44 1.0(12)
C42 C43 C44 C45 -1.6(12)
C43 C44 C45 C46 2.1(13)
C44 C45 C46 C41 -2.1(13)
C42 C41 C46 C45 1.4(12)
P1 C41 C46 C45 175.6(7)
